data_4314825
loop_
_publ_author_name
'Santanu Banerjee'
'John Sheckelton'
'Thomas J. Emge'
'John G. Brennan'

_publ_section_title
;
 Heterometallic Ln/Hg Tellurido Clusters
;
_journal_name_full 'Inorganic Chemistry'
_journal_page_first 1728
_journal_page_last 1732
_journal_paper_doi 10.1021/ic9021189
_journal_volume 49
_journal_year 2010
_chemical_formula_moiety 'C53 H50 N7 Te7 Lu3 Hg, 2(C5 H5 N)'
_chemical_formula_sum 'C63 H60 Hg Lu3 N9 Te7'
_chemical_formula_weight 2561.90
_chemical_name_systematic
; 
 ? 
;
_space_group_IT_number 2
_symmetry_cell_setting triclinic
_symmetry_space_group_name_Hall '-P 1'
_symmetry_space_group_name_H-M 'P -1'
_atom_sites_solution_hydrogens geom
_atom_sites_solution_primary direct
_atom_sites_solution_secondary difmap
_audit_creation_method SHELXL-97
_cell_angle_alpha 94.490(2)
_cell_angle_beta 92.899(2)
_cell_angle_gamma 95.600(2)
_cell_formula_units_Z 2
_cell_length_a 11.7950(13)
_cell_length_b 13.0179(14)
_cell_length_c 22.848(3)
_cell_measurement_reflns_used 6670
_cell_measurement_temperature 100(2)
_cell_measurement_theta_max 28.30
_cell_measurement_theta_min 2.39
_cell_volume 3474.8(7)
_computing_cell_refinement 'Bruker SMART'
_computing_data_collection 'Bruker SMART'
_computing_data_reduction 'Bruker SAINT'
_computing_molecular_graphics 'Bruker SHELXTL'
_computing_publication_material 'Bruker SHELXTL'
_computing_structure_refinement 'SHELXL-97 (Sheldrick, 2008)'
_computing_structure_solution 'SHELXS-97 (Sheldrick, 2008)'
_diffrn_ambient_temperature 100(2)
_diffrn_measured_fraction_theta_full 0.990
_diffrn_measured_fraction_theta_max 0.990
_diffrn_measurement_device_type 'CCD area detector'
_diffrn_measurement_method 'phi and omega scans'
_diffrn_radiation_monochromator graphite
_diffrn_radiation_source 'fine-focus sealed tube'
_diffrn_radiation_type MoK\a
_diffrn_radiation_wavelength 0.71073
_diffrn_reflns_av_R_equivalents 0.0409
_diffrn_reflns_av_sigmaI/netI 0.0651
_diffrn_reflns_limit_h_max 15
_diffrn_reflns_limit_h_min -15
_diffrn_reflns_limit_k_max 17
_diffrn_reflns_limit_k_min -17
_diffrn_reflns_limit_l_max 30
_diffrn_reflns_limit_l_min -30
_diffrn_reflns_number 36632
_diffrn_reflns_theta_full 28.32
_diffrn_reflns_theta_max 28.32
_diffrn_reflns_theta_min 1.74
_exptl_absorpt_coefficient_mu 9.351
_exptl_absorpt_correction_T_max 0.999
_exptl_absorpt_correction_T_min 0.593
_exptl_absorpt_correction_type multi-scan
_exptl_absorpt_process_details 'Bruker SAINT (SADABS)'
_exptl_crystal_colour red
_exptl_crystal_density_diffrn 2.449
_exptl_crystal_density_method 'not measured'
_exptl_crystal_description lathe
_exptl_crystal_F_000 2316
_exptl_crystal_size_max 0.13
_exptl_crystal_size_mid 0.10
_exptl_crystal_size_min 0.03
_refine_diff_density_max 3.396
_refine_diff_density_min -1.267
_refine_diff_density_rms 0.283
_refine_ls_extinction_method none
_refine_ls_goodness_of_fit_ref 1.016
_refine_ls_hydrogen_treatment constr
_refine_ls_matrix_type full
_refine_ls_number_parameters 802
_refine_ls_number_reflns 17147
_refine_ls_number_restraints 1598
_refine_ls_restrained_S_all 0.981
_refine_ls_R_factor_all 0.0794
_refine_ls_R_factor_gt 0.0504
_refine_ls_shift/su_max 0.001
_refine_ls_shift/su_mean 0.000
_refine_ls_structure_factor_coef Fsqd
_refine_ls_weighting_details 'calc w=1/[\s^2^(Fo^2^)+(0.0560P)^2^+10.0000P] where P=(Fo^2^+2Fc^2^)/3'
_refine_ls_weighting_scheme calc
_refine_ls_wR_factor_gt 0.1083
_refine_ls_wR_factor_ref 0.1194
_reflns_number_gt 12352
_reflns_number_total 17147
_reflns_threshold_expression >2sigma(I)
_cod_data_source_file ic9021189_si_001_3.cif
_cod_data_source_block luteteo
_cod_depositor_comments
;
The following automatic conversions were performed:

'_symmetry_cell_setting' value 'Triclinic' changed to 'triclinic'
according to the built-in table from CIF Core dictionary named
'cif_core.dic' version 2.4.1 from 2010-06-29.

Automatic conversion script
Id: cif_fix_values 1646 2011-03-28 12:23:43Z adriana 
;
_cod_database_code 4314825

loop_
_symmetry_equiv_pos_as_xyz
'x, y, z'
'-x, -y, -z'

loop_
_atom_site_label
_atom_site_type_symbol
_atom_site_fract_x
_atom_site_fract_y
_atom_site_fract_z
_atom_site_U_iso_or_equiv
_atom_site_adp_type
_atom_site_occupancy
_atom_site_symmetry_multiplicity
_atom_site_calc_flag
_atom_site_refinement_flags
_atom_site_disorder_assembly
_atom_site_disorder_group
Hg1 Hg 0.03626(3) 0.04216(3) 0.263501(17) 0.02610(9) Uani 1 1 d U . .
Lu1 Lu -0.20185(3) -0.01478(3) 0.352419(17) 0.01970(9) Uani 1 1 d U . .
Lu2 Lu -0.20048(3) -0.07004(3) 0.168549(17) 0.02201(9) Uani 1 1 d U A .
Lu3 Lu -0.00956(3) -0.23030(3) 0.282412(17) 0.01984(9) Uani 1 1 d U . .
Te1 Te 0.04166(5) -0.04883(4) 0.37147(3) 0.02130(12) Uani 1 1 d U . .
Te2 Te -0.18359(5) 0.11886(4) 0.25207(3) 0.02341(13) Uani 1 1 d U . .
Te3 Te 0.03973(5) -0.12719(4) 0.17375(3) 0.02288(13) Uani 1 1 d U . .
Te4 Te 0.20701(6) 0.18471(5) 0.23526(3) 0.03135(15) Uani 1 1 d U . .
Te5 Te -0.25638(5) -0.20263(4) 0.26719(3) 0.02073(12) Uani 1 1 d U . .
Te6 Te -0.15026(6) 0.16708(5) 0.44368(3) 0.02973(15) Uani 1 1 d U . .
Te7 Te -0.24489(7) -0.24537(6) 0.07173(3) 0.04047(18) Uani 1 1 d DU . .
C1 C 0.1960(9) 0.3052(7) 0.3022(4) 0.0318(18) Uani 1 1 d U . .
C2 C 0.2808(9) 0.3907(8) 0.3089(5) 0.038(2) Uani 1 1 d U . .
H2 H 0.3443 0.3913 0.2849 0.046 Uiso 1 1 calc R . .
C3 C 0.2733(10) 0.4713(8) 0.3488(5) 0.040(2) Uani 1 1 d U . .
H3 H 0.3318 0.5274 0.3527 0.048 Uiso 1 1 calc R . .
C4 C 0.1842(10) 0.4734(8) 0.3832(5) 0.042(2) Uani 1 1 d U . .
H4 H 0.1798 0.5311 0.4109 0.050 Uiso 1 1 calc R . .
C5 C 0.0975(10) 0.3905(8) 0.3783(5) 0.037(2) Uani 1 1 d U . .
H5 H 0.0349 0.3922 0.4028 0.044 Uiso 1 1 calc R . .
C6 C 0.1029(9) 0.3080(7) 0.3386(4) 0.0318(18) Uani 1 1 d U . .
H6 H 0.0441 0.2522 0.3354 0.038 Uiso 1 1 calc R . .
C7 C -0.2894(8) 0.2573(7) 0.4355(4) 0.0284(17) Uani 1 1 d U . .
C8 C -0.3141(9) 0.3209(8) 0.4842(5) 0.039(2) Uani 1 1 d U . .
H8 H -0.2728 0.3185 0.5207 0.047 Uiso 1 1 calc R . .
C9 C -0.4007(10) 0.3894(8) 0.4796(5) 0.042(2) Uani 1 1 d U . .
H9 H -0.4136 0.4366 0.5119 0.051 Uiso 1 1 calc R . .
C10 C -0.4642(10) 0.3855(8) 0.4283(5) 0.041(2) Uani 1 1 d U . .
H10 H -0.5232 0.4298 0.4251 0.050 Uiso 1 1 calc R . .
C11 C -0.4455(9) 0.3194(7) 0.3810(5) 0.0344(19) Uani 1 1 d U . .
H11 H -0.4932 0.3158 0.3460 0.041 Uiso 1 1 calc R . .
C12 C -0.3570(8) 0.2583(7) 0.3846(4) 0.0285(18) Uani 1 1 d U . .
H12 H -0.3419 0.2155 0.3508 0.034 Uiso 1 1 calc R . .
C13A C -0.4091(8) -0.2567(7) 0.0265(7) 0.050(2) Uani 0.50 1 d PGDU A 1
C14A C -0.4643(10) -0.3535(8) 0.0069(7) 0.056(3) Uani 0.50 1 d PGDU A 1
H14A H -0.4282 -0.4142 0.0129 0.067 Uiso 0.50 1 calc PR A 1
C15A C -0.5722(10) -0.3613(11) -0.0214(8) 0.062(3) Uani 0.50 1 d PGDU A 1
H15A H -0.6099 -0.4274 -0.0348 0.075 Uiso 0.50 1 calc PR A 1
C16A C -0.6250(9) -0.2723(13) -0.0302(8) 0.060(3) Uani 0.50 1 d PGDU A 1
H16A H -0.6988 -0.2777 -0.0496 0.072 Uiso 0.50 1 calc PR A 1
C17A C -0.5698(9) -0.1756(11) -0.0106(8) 0.052(3) Uani 0.50 1 d PGDU A 1
H17A H -0.6059 -0.1148 -0.0166 0.063 Uiso 0.50 1 calc PR A 1
C18A C -0.4619(9) -0.1678(8) 0.0177(8) 0.045(3) Uani 0.50 1 d PGDU A 1
H18A H -0.4241 -0.1017 0.0311 0.054 Uiso 0.50 1 calc PR A 1
C13B C -0.4169(7) -0.2654(10) 0.0371(7) 0.050(2) Uani 0.50 1 d PGDU A 2
C14B C -0.4914(8) -0.3448(10) 0.0548(7) 0.055(3) Uani 0.50 1 d PGDU A 2
H14B H -0.4633 -0.3954 0.0779 0.066 Uiso 0.50 1 calc PR A 2
C15B C -0.6072(8) -0.3504(12) 0.0386(8) 0.061(3) Uani 0.50 1 d PGDU A 2
H15B H -0.6582 -0.4047 0.0508 0.074 Uiso 0.50 1 calc PR A 2
C16B C -0.6485(7) -0.2765(13) 0.0048(8) 0.059(3) Uani 0.50 1 d PGDU A 2
H16B H -0.7276 -0.2802 -0.0063 0.071 Uiso 0.50 1 calc PR A 2
C17B C -0.5739(9) -0.1970(12) -0.0130(8) 0.054(3) Uani 0.50 1 d PGDU A 2
H17B H -0.6021 -0.1464 -0.0361 0.064 Uiso 0.50 1 calc PR A 2
C18B C -0.4581(8) -0.1914(11) 0.0032(7) 0.044(3) Uani 0.50 1 d PGDU A 2
H18B H -0.4072 -0.1371 -0.0089 0.053 Uiso 0.50 1 calc PR A 2
N1 N -0.4029(6) -0.0008(6) 0.3616(3) 0.0248(14) Uani 1 1 d U . .
C19 C -0.4488(8) 0.0228(7) 0.4143(4) 0.0281(17) Uani 1 1 d U . .
H19 H -0.4020 0.0239 0.4494 0.034 Uiso 1 1 calc R . .
C20 C -0.5581(8) 0.0447(7) 0.4183(5) 0.0305(18) Uani 1 1 d U . .
H20 H -0.5866 0.0609 0.4557 0.037 Uiso 1 1 calc R . .
C21 C -0.6295(8) 0.0437(7) 0.3671(4) 0.0293(18) Uani 1 1 d U . .
H21 H -0.7059 0.0603 0.3689 0.035 Uiso 1 1 calc R . .
C22 C -0.5843(8) 0.0175(7) 0.3139(5) 0.0305(18) Uani 1 1 d U . .
H22 H -0.6305 0.0135 0.2783 0.037 Uiso 1 1 calc R . .
C23 C -0.4725(8) -0.0026(7) 0.3128(4) 0.0281(17) Uani 1 1 d U . .
H23 H -0.4424 -0.0186 0.2757 0.034 Uiso 1 1 calc R . .
N2 N -0.2392(6) -0.1282(6) 0.4328(3) 0.0231(14) Uani 1 1 d U . .
C24 C -0.3205(8) -0.2082(8) 0.4262(5) 0.0323(19) Uani 1 1 d U . .
H24 H -0.3665 -0.2181 0.3905 0.039 Uiso 1 1 calc R . .
C25 C -0.3413(9) -0.2766(8) 0.4679(5) 0.038(2) Uani 1 1 d U . .
H25 H -0.3987 -0.3332 0.4605 0.045 Uiso 1 1 calc R . .
C26 C -0.2790(9) -0.2629(8) 0.5201(5) 0.0333(19) Uani 1 1 d U . .
H26 H -0.2931 -0.3088 0.5498 0.040 Uiso 1 1 calc R . .
C27 C -0.1941(8) -0.1800(7) 0.5291(4) 0.0272(17) Uani 1 1 d U . .
H27 H -0.1487 -0.1682 0.5650 0.033 Uiso 1 1 calc R . .
C28 C -0.1780(7) -0.1156(7) 0.4844(4) 0.0228(16) Uani 1 1 d U . .
H28 H -0.1202 -0.0590 0.4906 0.027 Uiso 1 1 calc R . .
N3 N -0.4018(6) -0.0484(6) 0.1513(3) 0.0271(15) Uani 1 1 d U . .
C29 C -0.4839(8) -0.1267(8) 0.1555(4) 0.0331(19) Uani 1 1 d U A .
H29 H -0.4617 -0.1932 0.1623 0.040 Uiso 1 1 calc R . .
C30 C -0.5972(9) -0.1147(9) 0.1505(5) 0.038(2) Uani 1 1 d U . .
H30 H -0.6525 -0.1721 0.1530 0.046 Uiso 1 1 calc R A .
C31 C -0.6307(9) -0.0191(9) 0.1419(5) 0.039(2) Uani 1 1 d U A .
H31 H -0.7094 -0.0090 0.1400 0.047 Uiso 1 1 calc R . .
C32 C -0.5498(9) 0.0623(8) 0.1358(5) 0.038(2) Uani 1 1 d U . .
H32 H -0.5707 0.1289 0.1283 0.046 Uiso 1 1 calc R A .
C33 C -0.4361(9) 0.0428(8) 0.1412(5) 0.0351(19) Uani 1 1 d U A .
H33 H -0.3794 0.0985 0.1374 0.042 Uiso 1 1 calc R . .
N4 N -0.1428(7) 0.0454(6) 0.0930(4) 0.0305(15) Uani 1 1 d U . .
C34 C -0.0552(9) 0.1185(8) 0.1050(5) 0.037(2) Uani 1 1 d U A .
H34 H -0.0276 0.1343 0.1448 0.045 Uiso 1 1 calc R . .
C35 C -0.0039(10) 0.1712(8) 0.0629(5) 0.042(2) Uani 1 1 d U . .
H35 H 0.0599 0.2207 0.0734 0.050 Uiso 1 1 calc R A .
C36 C -0.0437(10) 0.1531(9) 0.0058(5) 0.044(2) Uani 1 1 d U A .
H36 H -0.0087 0.1895 -0.0241 0.053 Uiso 1 1 calc R . .
C37 C -0.1336(10) 0.0825(9) -0.0071(5) 0.047(2) Uani 1 1 d U . .
H37 H -0.1632 0.0685 -0.0467 0.056 Uiso 1 1 calc R A .
C38 C -0.1841(10) 0.0296(9) 0.0368(5) 0.042(2) Uani 1 1 d U A .
H38 H -0.2491 -0.0189 0.0269 0.050 Uiso 1 1 calc R . .
N5 N -0.0296(7) -0.4006(6) 0.2276(4) 0.0295(15) Uani 1 1 d U . .
C39 C -0.0994(9) -0.4084(7) 0.1797(4) 0.0313(19) Uani 1 1 d U . .
H39 H -0.1296 -0.3477 0.1679 0.038 Uiso 1 1 calc R . .
C40 C -0.1305(10) -0.5026(8) 0.1456(5) 0.045(2) Uani 1 1 d U . .
H40 H -0.1803 -0.5058 0.1114 0.054 Uiso 1 1 calc R . .
C41 C -0.0861(11) -0.5910(9) 0.1635(5) 0.050(2) Uani 1 1 d U . .
H41 H -0.1045 -0.6559 0.1415 0.060 Uiso 1 1 calc R . .
C42 C -0.0160(10) -0.5830(8) 0.2132(5) 0.044(2) Uani 1 1 d U . .
H42 H 0.0140 -0.6423 0.2271 0.053 Uiso 1 1 calc R . .
C43 C 0.0105(9) -0.4861(8) 0.2429(5) 0.037(2) Uani 1 1 d U . .
H43 H 0.0613 -0.4810 0.2768 0.044 Uiso 1 1 calc R . .
N6 N 0.1899(7) -0.2623(6) 0.3007(4) 0.0297(15) Uani 1 1 d U . .
C44 C 0.2405(9) -0.3024(8) 0.2546(5) 0.040(2) Uani 1 1 d U . .
H44 H 0.1969 -0.3238 0.2189 0.048 Uiso 1 1 calc R . .
C45 C 0.3579(9) -0.3135(9) 0.2584(5) 0.042(2) Uani 1 1 d U . .
H45 H 0.3927 -0.3415 0.2250 0.051 Uiso 1 1 calc R . .
C46 C 0.4218(9) -0.2854(8) 0.3084(5) 0.041(2) Uani 1 1 d U . .
H46 H 0.5013 -0.2923 0.3105 0.049 Uiso 1 1 calc R . .
C47 C 0.3692(9) -0.2463(8) 0.3562(5) 0.038(2) Uani 1 1 d U . .
H47 H 0.4123 -0.2268 0.3923 0.045 Uiso 1 1 calc R . .
C48 C 0.2536(8) -0.2351(7) 0.3523(5) 0.0339(19) Uani 1 1 d U . .
H48 H 0.2181 -0.2082 0.3857 0.041 Uiso 1 1 calc R . .
N7 N -0.0628(6) -0.3415(6) 0.3596(3) 0.0236(14) Uani 1 1 d U . .
C49 C -0.1456(8) -0.4226(7) 0.3496(4) 0.0292(18) Uani 1 1 d U . .
H49 H -0.1811 -0.4362 0.3111 0.035 Uiso 1 1 calc R . .
C50 C -0.1798(9) -0.4849(8) 0.3918(5) 0.035(2) Uani 1 1 d U . .
H50 H -0.2367 -0.5416 0.3828 0.042 Uiso 1 1 calc R . .
C51 C -0.1296(9) -0.4641(8) 0.4489(5) 0.036(2) Uani 1 1 d U . .
H51 H -0.1516 -0.5058 0.4795 0.043 Uiso 1 1 calc R . .
C52 C -0.0494(9) -0.3834(8) 0.4589(5) 0.0339(19) Uani 1 1 d U . .
H52 H -0.0140 -0.3676 0.4972 0.041 Uiso 1 1 calc R . .
C53 C -0.0174(8) -0.3226(7) 0.4141(4) 0.0274(17) Uani 1 1 d U . .
H53 H 0.0390 -0.2655 0.4227 0.033 Uiso 1 1 calc R . .
N8 N 0.1973(18) 0.5876(16) 0.1305(9) 0.136(4) Uani 1 1 d U . .
C54 C 0.147(2) 0.6175(19) 0.0850(12) 0.133(5) Uani 1 1 d U . .
H54 H 0.1251 0.6860 0.0898 0.159 Uiso 1 1 calc R . .
C55 C 0.118(2) 0.5666(18) 0.0301(11) 0.128(4) Uani 1 1 d U . .
H55 H 0.0809 0.5978 -0.0008 0.154 Uiso 1 1 calc R . .
C56 C 0.147(2) 0.4669(18) 0.0242(11) 0.124(4) Uani 1 1 d U . .
H56 H 0.1302 0.4251 -0.0118 0.149 Uiso 1 1 calc R . .
C57 C 0.202(2) 0.4287(19) 0.0707(11) 0.125(4) Uani 1 1 d U . .
H57 H 0.2266 0.3614 0.0666 0.150 Uiso 1 1 calc R . .
C58 C 0.220(2) 0.4847(19) 0.1204(11) 0.130(4) Uani 1 1 d U . .
H58 H 0.2505 0.4527 0.1528 0.156 Uiso 1 1 calc R . .
N9A N 0.5597(16) 0.3152(11) 0.1561(8) 0.069(3) Uani 0.50 1 d PGU B 1
C59A C 0.5950(17) 0.3319(12) 0.2153(8) 0.065(3) Uani 0.50 1 d PGU B 1
H59A H 0.6086 0.2749 0.2373 0.078 Uiso 0.50 1 calc PR B 1
C60A C 0.6105(17) 0.4321(14) 0.2424(6) 0.066(3) Uani 0.50 1 d PGU B 1
H60A H 0.6347 0.4435 0.2829 0.079 Uiso 0.50 1 calc PR B 1
C61A C 0.5907(17) 0.5156(11) 0.2103(8) 0.065(3) Uani 0.50 1 d PGU B 1
H61A H 0.6013 0.5840 0.2288 0.078 Uiso 0.50 1 calc PR B 1
C62A C 0.5554(18) 0.4989(12) 0.1510(8) 0.068(3) Uani 0.50 1 d PGU B 1
H62A H 0.5418 0.5559 0.1290 0.082 Uiso 0.50 1 calc PR B 1
C63A C 0.5399(16) 0.3987(14) 0.1239(6) 0.069(3) Uani 0.50 1 d PGU B 1
H63A H 0.5157 0.3873 0.0835 0.083 Uiso 0.50 1 calc PR B 1
N9B N 0.6665(13) 0.4815(12) 0.2380(7) 0.063(3) Uani 0.50 1 d PGU C 2
C59B C 0.5929(16) 0.5263(10) 0.2004(8) 0.065(3) Uani 0.50 1 d PGU C 2
H59B H 0.6033 0.5986 0.1965 0.077 Uiso 0.50 1 calc PR C 2
C60B C 0.5039(15) 0.4652(13) 0.1686(8) 0.065(3) Uani 0.50 1 d PGU C 2
H60B H 0.4536 0.4958 0.1429 0.078 Uiso 0.50 1 calc PR C 2
C61B C 0.4886(14) 0.3593(13) 0.1743(8) 0.065(3) Uani 0.50 1 d PGU C 2
H61B H 0.4278 0.3175 0.1526 0.078 Uiso 0.50 1 calc PR C 2
C62B C 0.5622(16) 0.3145(9) 0.2119(9) 0.063(3) Uani 0.50 1 d PGU C 2
H62B H 0.5517 0.2421 0.2158 0.076 Uiso 0.50 1 calc PR C 2
C63B C 0.6511(14) 0.3756(13) 0.2437(8) 0.061(3) Uani 0.50 1 d PGU C 2
H63B H 0.7014 0.3450 0.2694 0.073 Uiso 0.50 1 calc PR C 2

loop_
_atom_site_aniso_label
_atom_site_aniso_U_11
_atom_site_aniso_U_22
_atom_site_aniso_U_33
_atom_site_aniso_U_23
_atom_site_aniso_U_13
_atom_site_aniso_U_12
Hg1 0.02763(19) 0.02232(18) 0.0293(2) 0.00778(14) 0.00231(15) 0.00252(14)
Lu1 0.01930(18) 0.02070(18) 0.01994(19) 0.00485(14) 0.00167(14) 0.00342(14)
Lu2 0.0234(2) 0.02285(19) 0.0213(2) 0.00713(15) 0.00287(15) 0.00509(14)
Lu3 0.02030(18) 0.01884(18) 0.0215(2) 0.00639(14) 0.00158(15) 0.00355(14)
Te1 0.0196(3) 0.0216(3) 0.0230(3) 0.0044(2) -0.0007(2) 0.0025(2)
Te2 0.0283(3) 0.0208(3) 0.0229(3) 0.0068(2) 0.0036(2) 0.0059(2)
Te3 0.0243(3) 0.0234(3) 0.0232(3) 0.0081(2) 0.0060(2) 0.0066(2)
Te4 0.0308(3) 0.0244(3) 0.0403(4) 0.0075(3) 0.0100(3) 0.0021(2)
Te5 0.0200(3) 0.0213(3) 0.0216(3) 0.0055(2) 0.0022(2) 0.0026(2)
Te6 0.0330(4) 0.0256(3) 0.0298(4) 0.0008(3) -0.0067(3) 0.0041(3)
Te7 0.0534(5) 0.0372(4) 0.0323(4) -0.0009(3) -0.0057(3) 0.0191(3)
C1 0.041(4) 0.024(3) 0.031(4) 0.009(3) -0.004(3) 0.003(3)
C2 0.040(4) 0.030(4) 0.042(4) 0.007(3) -0.004(4) -0.002(3)
C3 0.047(4) 0.029(4) 0.042(4) 0.007(3) -0.011(4) 0.000(4)
C4 0.059(5) 0.033(4) 0.032(4) 0.001(3) -0.011(4) 0.004(4)
C5 0.052(4) 0.031(4) 0.029(4) 0.005(3) 0.001(4) 0.007(3)
C6 0.038(4) 0.026(4) 0.031(4) 0.004(3) -0.001(3) 0.006(3)
C7 0.028(4) 0.026(4) 0.032(4) 0.004(3) 0.006(3) 0.001(3)
C8 0.037(4) 0.045(4) 0.036(4) -0.003(4) 0.006(4) 0.008(3)
C9 0.045(4) 0.040(4) 0.044(4) -0.003(4) 0.016(4) 0.009(4)
C10 0.041(4) 0.036(4) 0.050(5) 0.006(4) 0.010(4) 0.011(4)
C11 0.038(4) 0.031(4) 0.036(4) 0.012(3) 0.003(4) 0.007(3)
C12 0.037(4) 0.022(4) 0.028(4) 0.008(3) 0.003(3) 0.005(3)
C13A 0.048(3) 0.052(3) 0.048(4) 0.006(3) 0.002(3) -0.005(3)
C14A 0.054(4) 0.054(4) 0.057(5) 0.006(4) 0.000(4) -0.004(4)
C15A 0.057(5) 0.061(5) 0.066(5) 0.004(5) -0.003(4) -0.004(4)
C16A 0.054(5) 0.063(5) 0.060(5) 0.005(5) -0.003(5) -0.002(4)
C17A 0.048(4) 0.058(4) 0.049(5) 0.009(4) -0.004(4) -0.003(4)
C18A 0.042(4) 0.052(4) 0.038(5) 0.016(4) -0.003(4) -0.007(4)
C13B 0.048(3) 0.052(3) 0.048(4) 0.006(3) 0.002(3) -0.005(3)
C14B 0.056(4) 0.051(5) 0.056(5) 0.008(4) 0.002(4) -0.001(4)
C15B 0.058(5) 0.058(5) 0.066(6) 0.008(5) 0.000(5) -0.004(5)
C16B 0.053(4) 0.062(5) 0.060(5) 0.009(4) -0.001(4) -0.004(4)
C17B 0.049(4) 0.059(5) 0.050(5) 0.009(4) -0.004(4) -0.004(4)
C18B 0.042(4) 0.051(4) 0.035(5) 0.011(4) -0.004(4) -0.013(4)
N1 0.021(3) 0.028(3) 0.026(3) 0.004(3) 0.005(2) 0.002(3)
C19 0.029(4) 0.029(4) 0.027(4) 0.007(3) 0.005(3) 0.005(3)
C20 0.029(4) 0.031(4) 0.033(4) 0.008(3) 0.008(3) 0.006(3)
C21 0.023(4) 0.029(4) 0.038(4) 0.006(3) 0.007(3) 0.009(3)
C22 0.024(4) 0.035(4) 0.034(4) 0.003(3) 0.001(3) 0.008(3)
C23 0.022(3) 0.033(4) 0.030(4) 0.004(3) 0.001(3) 0.006(3)
N2 0.024(3) 0.023(3) 0.023(3) 0.004(2) 0.006(3) 0.003(2)
C24 0.031(4) 0.034(4) 0.031(4) 0.007(3) -0.002(3) -0.004(3)
C25 0.039(4) 0.038(4) 0.034(4) 0.011(3) 0.003(3) -0.012(3)
C26 0.036(4) 0.032(4) 0.033(4) 0.010(3) 0.006(3) -0.002(3)
C27 0.024(4) 0.029(4) 0.029(4) 0.007(3) 0.001(3) 0.006(3)
C28 0.021(4) 0.024(4) 0.024(4) 0.003(3) 0.004(3) 0.005(3)
N3 0.023(3) 0.033(3) 0.025(3) 0.002(3) 0.001(3) 0.003(2)
C29 0.031(4) 0.038(4) 0.031(4) 0.008(3) -0.002(4) 0.000(3)
C30 0.034(4) 0.045(4) 0.037(4) 0.010(4) 0.001(4) 0.003(4)
C31 0.030(4) 0.048(4) 0.041(4) -0.002(4) -0.001(4) 0.011(3)
C32 0.035(4) 0.040(4) 0.043(4) 0.008(4) -0.003(4) 0.015(3)
C33 0.027(4) 0.039(4) 0.039(4) 0.005(4) -0.002(4) 0.005(3)
N4 0.032(3) 0.035(3) 0.028(3) 0.012(3) 0.006(3) 0.009(3)
C34 0.044(4) 0.036(4) 0.032(4) 0.008(3) 0.004(4) 0.002(3)
C35 0.047(4) 0.041(4) 0.039(4) 0.019(4) 0.004(4) 0.001(4)
C36 0.049(5) 0.047(4) 0.039(4) 0.018(4) 0.012(4) 0.003(4)
C37 0.054(5) 0.052(5) 0.036(4) 0.017(4) 0.000(4) 0.001(4)
C38 0.041(4) 0.047(4) 0.038(4) 0.015(4) -0.005(4) -0.002(4)
N5 0.034(4) 0.025(3) 0.030(3) 0.005(3) -0.003(3) 0.009(3)
C39 0.036(4) 0.029(4) 0.030(4) 0.001(3) -0.002(3) 0.009(3)
C40 0.053(5) 0.038(4) 0.043(5) 0.001(4) -0.010(4) 0.011(4)
C41 0.064(5) 0.037(4) 0.048(5) -0.001(4) -0.013(4) 0.016(4)
C42 0.055(5) 0.033(4) 0.047(5) 0.007(4) -0.008(4) 0.015(4)
C43 0.042(4) 0.033(4) 0.036(4) 0.005(3) -0.005(4) 0.013(3)
N6 0.027(3) 0.030(3) 0.034(4) 0.011(3) -0.002(3) 0.008(3)
C44 0.035(4) 0.043(4) 0.045(4) 0.015(4) 0.005(4) 0.013(4)
C45 0.037(4) 0.046(4) 0.049(4) 0.020(4) 0.011(4) 0.013(4)
C46 0.030(4) 0.039(4) 0.056(5) 0.014(4) 0.005(3) 0.004(4)
C47 0.030(4) 0.031(4) 0.052(4) 0.010(4) -0.004(4) 0.004(3)
C48 0.030(4) 0.029(4) 0.043(4) 0.011(3) -0.006(3) 0.005(3)
N7 0.024(3) 0.024(3) 0.024(3) 0.008(3) -0.001(3) 0.005(2)
C49 0.027(4) 0.029(4) 0.031(4) 0.006(3) -0.002(3) -0.002(3)
C50 0.037(4) 0.031(4) 0.039(4) 0.009(3) 0.002(4) -0.003(3)
C51 0.044(4) 0.032(4) 0.033(4) 0.014(3) 0.008(4) 0.001(3)
C52 0.040(4) 0.033(4) 0.029(4) 0.006(3) 0.002(3) 0.006(3)
C53 0.029(4) 0.031(4) 0.023(3) 0.007(3) 0.002(3) 0.004(3)
N8 0.152(7) 0.131(6) 0.128(6) 0.002(5) 0.003(6) 0.038(6)
C54 0.150(7) 0.124(6) 0.126(7) -0.002(5) 0.005(6) 0.032(6)
C55 0.146(7) 0.119(7) 0.122(6) 0.002(6) 0.013(6) 0.028(6)
C56 0.136(7) 0.117(6) 0.122(6) 0.004(5) 0.016(6) 0.026(6)
C57 0.135(7) 0.118(6) 0.124(7) 0.006(5) 0.017(6) 0.024(6)
C58 0.141(7) 0.127(6) 0.124(6) 0.006(6) 0.011(6) 0.027(6)
N9A 0.073(5) 0.066(5) 0.066(5) 0.002(4) 0.000(5) 0.004(5)
C59A 0.069(5) 0.062(4) 0.063(5) 0.004(4) 0.001(4) 0.006(4)
C60A 0.067(5) 0.064(5) 0.065(4) 0.003(4) 0.001(4) 0.004(4)
C61A 0.066(5) 0.061(4) 0.068(5) 0.002(4) 0.004(4) 0.006(4)
C62A 0.069(5) 0.066(5) 0.069(5) 0.005(4) 0.004(5) 0.007(5)
C63A 0.071(5) 0.067(5) 0.067(5) 0.004(4) 0.000(5) 0.006(5)
N9B 0.067(5) 0.058(5) 0.064(5) 0.009(4) 0.001(4) 0.001(4)
C59B 0.067(5) 0.061(5) 0.066(5) 0.004(4) 0.002(4) 0.006(4)
C60B 0.067(5) 0.062(5) 0.065(5) 0.005(4) 0.001(4) 0.005(4)
C61B 0.068(5) 0.062(5) 0.064(5) 0.004(4) 0.000(4) 0.006(4)
C62B 0.066(5) 0.061(5) 0.062(5) 0.003(4) 0.000(4) 0.005(4)
C63B 0.064(5) 0.057(5) 0.061(5) 0.006(5) 0.002(4) 0.005(5)

loop_
_atom_type_symbol
_atom_type_description
_atom_type_scat_dispersion_real
_atom_type_scat_dispersion_imag
_atom_type_scat_source
C C 0.0033 0.0016 'International Tables Vol C Tables 4.2.6.8 and 6.1.1.4'
H H 0.0000 0.0000 'International Tables Vol C Tables 4.2.6.8 and 6.1.1.4'
N N 0.0061 0.0033 'International Tables Vol C Tables 4.2.6.8 and 6.1.1.4'
Te Te -0.5308 1.6751 'International Tables Vol C Tables 4.2.6.8 and 6.1.1.4'
Lu Lu -0.4720 5.8584 'International Tables Vol C Tables 4.2.6.8 and 6.1.1.4'
Hg Hg -2.3894 9.2266 'International Tables Vol C Tables 4.2.6.8 and 6.1.1.4'

loop_
_geom_angle_atom_site_label_1
_geom_angle_atom_site_label_2
_geom_angle_atom_site_label_3
_geom_angle
_geom_angle_site_symmetry_1
_geom_angle_site_symmetry_3
_geom_angle_publ_flag
Te4 Hg1 Te1 122.13(2) . . ?
Te4 Hg1 Te2 111.58(2) . . ?
Te1 Hg1 Te2 105.68(2) . . ?
Te4 Hg1 Te3 103.58(2) . . ?
Te1 Hg1 Te3 105.55(2) . . ?
Te2 Hg1 Te3 107.38(2) . . ?
Te4 Hg1 Lu2 126.18(2) . . ?
Te1 Hg1 Lu2 111.436(18) . . ?
Te2 Hg1 Lu2 53.729(16) . . ?
Te3 Hg1 Lu2 54.052(15) . . ?
Te4 Hg1 Lu3 139.16(2) . . ?
Te1 Hg1 Lu3 53.858(15) . . ?
Te2 Hg1 Lu3 107.750(17) . . ?
Te3 Hg1 Lu3 53.095(15) . . ?
Lu2 Hg1 Lu3 71.105(11) . . ?
Te4 Hg1 Lu1 147.48(2) . . ?
Te1 Hg1 Lu1 53.316(15) . . ?
Te2 Hg1 Lu1 53.540(15) . . ?
Te3 Hg1 Lu1 108.517(17) . . ?
Lu2 Hg1 Lu1 71.863(14) . . ?
Lu3 Hg1 Lu1 68.643(10) . . ?
N1 Lu1 N2 79.9(2) . . ?
N1 Lu1 Te1 165.57(18) . . ?
N2 Lu1 Te1 86.55(17) . . ?
N1 Lu1 Te2 94.36(18) . . ?
N2 Lu1 Te2 173.88(17) . . ?
Te1 Lu1 Te2 99.350(19) . . ?
N1 Lu1 Te5 90.32(19) . . ?
N2 Lu1 Te5 87.99(18) . . ?
Te1 Lu1 Te5 94.126(19) . . ?
Te2 Lu1 Te5 89.97(2) . . ?
N1 Lu1 Te6 88.93(19) . . ?
N2 Lu1 Te6 88.86(18) . . ?
Te1 Lu1 Te6 85.88(2) . . ?
Te2 Lu1 Te6 93.14(2) . . ?
Te5 Lu1 Te6 176.85(2) . . ?
N1 Lu1 Hg1 144.58(18) . . ?
N2 Lu1 Hg1 134.73(17) . . ?
Te1 Lu1 Hg1 49.703(15) . . ?
Te2 Lu1 Hg1 50.697(14) . . ?
Te5 Lu1 Hg1 84.753(16) . . ?
Te6 Lu1 Hg1 97.617(18) . . ?
N3 Lu2 N4 92.8(3) . . ?
N3 Lu2 Te2 87.64(19) . . ?
N4 Lu2 Te2 86.8(2) . . ?
N3 Lu2 Te3 170.11(19) . . ?
N4 Lu2 Te3 87.14(19) . . ?
Te2 Lu2 Te3 102.23(2) . . ?
N3 Lu2 Te5 90.27(18) . . ?
N4 Lu2 Te5 175.6(2) . . ?
Te2 Lu2 Te5 90.12(2) . . ?
Te3 Lu2 Te5 90.375(18) . . ?
N3 Lu2 Te7 84.87(19) . . ?
N4 Lu2 Te7 88.1(2) . . ?
Te2 Lu2 Te7 170.76(2) . . ?
Te3 Lu2 Te7 85.24(2) . . ?
Te5 Lu2 Te7 95.32(2) . . ?
N3 Lu2 Hg1 138.43(19) . . ?
N4 Lu2 Hg1 90.3(2) . . ?
Te2 Lu2 Hg1 51.148(15) . . ?
Te3 Lu2 Hg1 51.447(16) . . ?
Te5 Lu2 Hg1 85.287(17) . . ?
Te7 Lu2 Hg1 136.67(2) . . ?
N7 Lu3 N5 79.1(3) . . ?
N7 Lu3 N6 89.3(3) . . ?
N5 Lu3 N6 84.9(3) . . ?
N7 Lu3 Te3 169.81(18) . . ?
N5 Lu3 Te3 91.10(19) . . ?
N6 Lu3 Te3 92.78(19) . . ?
N7 Lu3 Te5 86.34(17) . . ?
N5 Lu3 Te5 94.03(19) . . ?
N6 Lu3 Te5 175.60(18) . . ?
Te3 Lu3 Te5 91.515(19) . . ?
N7 Lu3 Te1 90.49(18) . . ?
N5 Lu3 Te1 166.31(18) . . ?
N6 Lu3 Te1 86.1(2) . . ?
Te3 Lu3 Te1 99.61(2) . . ?
Te5 Lu3 Te1 94.183(19) . . ?
N7 Lu3 Hg1 138.26(18) . . ?
N5 Lu3 Hg1 142.21(19) . . ?
N6 Lu3 Hg1 98.27(18) . . ?
Te3 Lu3 Hg1 51.232(14) . . ?
Te5 Lu3 Hg1 85.188(15) . . ?
Te1 Lu3 Hg1 49.630(14) . . ?
Hg1 Te1 Lu1 76.981(17) . . ?
Hg1 Te1 Lu3 76.512(19) . . ?
Lu1 Te1 Lu3 85.994(18) . . ?
Hg1 Te2 Lu2 75.123(18) . . ?
Hg1 Te2 Lu1 75.764(17) . . ?
Lu2 Te2 Lu1 89.72(2) . . ?
Hg1 Te3 Lu3 75.673(19) . . ?
Hg1 Te3 Lu2 74.501(17) . . ?
Lu3 Te3 Lu2 88.583(18) . . ?
C1 Te4 Hg1 100.7(3) . . ?
Lu3 Te5 Lu1 85.589(18) . . ?
Lu3 Te5 Lu2 88.355(18) . . ?
Lu1 Te5 Lu2 88.937(19) . . ?
C7 Te6 Lu1 105.6(3) . . ?
C13B Te7 C13A 7.8(6) . . ?
C13B Te7 Lu2 112.9(5) . . ?
C13A Te7 Lu2 115.0(4) . . ?
C6 C1 C2 117.4(10) . . ?
C6 C1 Te4 122.9(7) . . ?
C2 C1 Te4 119.6(8) . . ?
C3 C2 C1 121.2(11) . . ?
C3 C2 H2 119.4 . . ?
C1 C2 H2 119.4 . . ?
C4 C3 C2 121.0(11) . . ?
C4 C3 H3 119.5 . . ?
C2 C3 H3 119.5 . . ?
C3 C4 C5 120.1(11) . . ?
C3 C4 H4 120.0 . . ?
C5 C4 H4 120.0 . . ?
C6 C5 C4 120.3(11) . . ?
C6 C5 H5 119.8 . . ?
C4 C5 H5 119.8 . . ?
C5 C6 C1 120.0(10) . . ?
C5 C6 H6 120.0 . . ?
C1 C6 H6 120.0 . . ?
C12 C7 C8 117.4(9) . . ?
C12 C7 Te6 124.1(7) . . ?
C8 C7 Te6 118.5(8) . . ?
C7 C8 C9 120.7(11) . . ?
C7 C8 H8 119.7 . . ?
C9 C8 H8 119.7 . . ?
C10 C9 C8 118.5(11) . . ?
C10 C9 H9 120.8 . . ?
C8 C9 H9 120.8 . . ?
C9 C10 C11 121.7(11) . . ?
C9 C10 H10 119.2 . . ?
C11 C10 H10 119.2 . . ?
C10 C11 C12 119.5(11) . . ?
C10 C11 H11 120.3 . . ?
C12 C11 H11 120.3 . . ?
C11 C12 C7 122.1(10) . . ?
C11 C12 H12 119.0 . . ?
C7 C12 H12 119.0 . . ?
C14A C13A C18A 120.0 . . ?
C14A C13A Te7 119.8(3) . . ?
C18A C13A Te7 120.2(3) . . ?
C13A C14A C15A 120.0 . . ?
C13A C14A H14A 120.0 . . ?
C15A C14A H14A 120.0 . . ?
C16A C15A C14A 120.0 . . ?
C16A C15A H15A 120.0 . . ?
C14A C15A H15A 120.0 . . ?
C15A C16A C17A 120.0 . . ?
C15A C16A H16A 120.0 . . ?
C17A C16A H16A 120.0 . . ?
C16A C17A C18A 120.0 . . ?
C16A C17A H17A 120.0 . . ?
C18A C17A H17A 120.0 . . ?
C17A C18A C13A 120.0 . . ?
C17A C18A H18A 120.0 . . ?
C13A C18A H18A 120.0 . . ?
C14B C13B C18B 120.0 . . ?
C14B C13B Te7 119.5(3) . . ?
C18B C13B Te7 119.9(3) . . ?
C15B C14B C13B 120.0 . . ?
C15B C14B H14B 120.0 . . ?
C13B C14B H14B 120.0 . . ?
C14B C15B C16B 120.0 . . ?
C14B C15B H15B 120.0 . . ?
C16B C15B H15B 120.0 . . ?
C15B C16B C17B 120.0 . . ?
C15B C16B H16B 120.0 . . ?
C17B C16B H16B 120.0 . . ?
C18B C17B C16B 120.0 . . ?
C18B C17B H17B 120.0 . . ?
C16B C17B H17B 120.0 . . ?
C17B C18B C13B 120.0 . . ?
C17B C18B H18B 120.0 . . ?
C13B C18B H18B 120.0 . . ?
C23 N1 C19 116.8(8) . . ?
C23 N1 Lu1 119.6(6) . . ?
C19 N1 Lu1 123.0(6) . . ?
C20 C19 N1 122.7(9) . . ?
C20 C19 H19 118.6 . . ?
N1 C19 H19 118.6 . . ?
C19 C20 C21 119.9(10) . . ?
C19 C20 H20 120.0 . . ?
C21 C20 H20 120.0 . . ?
C22 C21 C20 117.6(9) . . ?
C22 C21 H21 121.2 . . ?
C20 C21 H21 121.2 . . ?
C23 C22 C21 119.5(10) . . ?
C23 C22 H22 120.2 . . ?
C21 C22 H22 120.2 . . ?
N1 C23 C22 123.4(9) . . ?
N1 C23 H23 118.3 . . ?
C22 C23 H23 118.3 . . ?
C24 N2 C28 116.2(8) . . ?
C24 N2 Lu1 121.2(6) . . ?
C28 N2 Lu1 122.6(6) . . ?
N2 C24 C25 123.9(10) . . ?
N2 C24 H24 118.1 . . ?
C25 C24 H24 118.1 . . ?
C26 C25 C24 119.4(9) . . ?
C26 C25 H25 120.3 . . ?
C24 C25 H25 120.3 . . ?
C25 C26 C27 118.7(9) . . ?
C25 C26 H26 120.7 . . ?
C27 C26 H26 120.7 . . ?
C28 C27 C26 118.1(9) . . ?
C28 C27 H27 121.0 . . ?
C26 C27 H27 121.0 . . ?
N2 C28 C27 123.8(8) . . ?
N2 C28 H28 118.1 . . ?
C27 C28 H28 118.1 . . ?
C33 N3 C29 116.8(9) . . ?
C33 N3 Lu2 121.4(6) . . ?
C29 N3 Lu2 121.7(6) . . ?
N3 C29 C30 122.9(10) . . ?
N3 C29 H29 118.6 . . ?
C30 C29 H29 118.6 . . ?
C29 C30 C31 119.4(10) . . ?
C29 C30 H30 120.3 . . ?
C31 C30 H30 120.3 . . ?
C30 C31 C32 119.7(10) . . ?
C30 C31 H31 120.2 . . ?
C32 C31 H31 120.2 . . ?
C31 C32 C33 117.0(10) . . ?
C31 C32 H32 121.5 . . ?
C33 C32 H32 121.5 . . ?
N3 C33 C32 124.3(10) . . ?
N3 C33 H33 117.9 . . ?
C32 C33 H33 117.9 . . ?
C34 N4 C38 116.9(9) . . ?
C34 N4 Lu2 119.6(7) . . ?
C38 N4 Lu2 122.8(7) . . ?
N4 C34 C35 123.0(11) . . ?
N4 C34 H34 118.5 . . ?
C35 C34 H34 118.5 . . ?
C34 C35 C36 120.1(11) . . ?
C34 C35 H35 120.0 . . ?
C36 C35 H35 120.0 . . ?
C37 C36 C35 118.0(11) . . ?
C37 C36 H36 121.0 . . ?
C35 C36 H36 121.0 . . ?
C36 C37 C38 120.6(11) . . ?
C36 C37 H37 119.7 . . ?
C38 C37 H37 119.7 . . ?
N4 C38 C37 121.3(10) . . ?
N4 C38 H38 119.3 . . ?
C37 C38 H38 119.3 . . ?
C43 N5 C39 117.1(9) . . ?
C43 N5 Lu3 128.1(7) . . ?
C39 N5 Lu3 114.5(6) . . ?
N5 C39 C40 122.8(9) . . ?
N5 C39 H39 118.6 . . ?
C40 C39 H39 118.6 . . ?
C41 C40 C39 118.0(11) . . ?
C41 C40 H40 121.0 . . ?
C39 C40 H40 121.0 . . ?
C42 C41 C40 119.0(11) . . ?
C42 C41 H41 120.5 . . ?
C40 C41 H41 120.5 . . ?
C41 C42 C43 118.2(10) . . ?
C41 C42 H42 120.9 . . ?
C43 C42 H42 120.9 . . ?
N5 C43 C42 124.9(10) . . ?
N5 C43 H43 117.6 . . ?
C42 C43 H43 117.6 . . ?
C44 N6 C48 118.7(9) . . ?
C44 N6 Lu3 115.9(7) . . ?
C48 N6 Lu3 125.2(7) . . ?
N6 C44 C45 120.6(11) . . ?
N6 C44 H44 119.7 . . ?
C45 C44 H44 119.7 . . ?
C46 C45 C44 121.2(12) . . ?
C46 C45 H45 119.4 . . ?
C44 C45 H45 119.4 . . ?
C45 C46 C47 118.2(11) . . ?
C45 C46 H46 120.9 . . ?
C47 C46 H46 120.9 . . ?
C46 C47 C48 120.4(11) . . ?
C46 C47 H47 119.8 . . ?
C48 C47 H47 119.8 . . ?
N6 C48 C47 120.8(11) . . ?
N6 C48 H48 119.6 . . ?
C47 C48 H48 119.6 . . ?
C53 N7 C49 116.8(8) . . ?
C53 N7 Lu3 121.7(6) . . ?
C49 N7 Lu3 121.4(6) . . ?
C50 C49 N7 123.3(9) . . ?
C50 C49 H49 118.4 . . ?
N7 C49 H49 118.4 . . ?
C49 C50 C51 118.8(9) . . ?
C49 C50 H50 120.6 . . ?
C51 C50 H50 120.6 . . ?
C52 C51 C50 117.9(9) . . ?
C52 C51 H51 121.1 . . ?
C50 C51 H51 121.1 . . ?
C51 C52 C53 121.0(10) . . ?
C51 C52 H52 119.5 . . ?
C53 C52 H52 119.5 . . ?
N7 C53 C52 122.3(9) . . ?
N7 C53 H53 118.9 . . ?
C52 C53 H53 118.9 . . ?
C54 N8 C58 110(2) . . ?
N8 C54 C55 131(3) . . ?
N8 C54 H54 114.7 . . ?
C55 C54 H54 114.7 . . ?
C56 C55 C54 114(3) . . ?
C56 C55 H55 122.9 . . ?
C54 C55 H55 122.9 . . ?
C57 C56 C55 119(3) . . ?
C57 C56 H56 120.5 . . ?
C55 C56 H56 120.5 . . ?
C58 C57 C56 120(3) . . ?
C58 C57 H57 120.1 . . ?
C56 C57 H57 120.1 . . ?
C57 C58 N8 126(3) . . ?
C57 C58 H58 117.2 . . ?
N8 C58 H58 117.2 . . ?
C59A N9A C63A 120.0 . . ?
C60A C59A N9A 120.0 . . ?
C60A C59A H59A 120.0 . . ?
N9A C59A H59A 120.0 . . ?
C59A C60A C61A 120.0 . . ?
C59A C60A H60A 120.0 . . ?
C61A C60A H60A 120.0 . . ?
C60A C61A C62A 120.0 . . ?
C60A C61A H61A 120.0 . . ?
C62A C61A H61A 120.0 . . ?
C63A C62A C61A 120.0 . . ?
C63A C62A H62A 120.0 . . ?
C61A C62A H62A 120.0 . . ?
C62A C63A N9A 120.0 . . ?
C62A C63A H63A 120.0 . . ?
N9A C63A H63A 120.0 . . ?
C59B N9B C63B 120.0 . . ?
C60B C59B N9B 120.0 . . ?
C60B C59B H59B 120.0 . . ?
N9B C59B H59B 120.0 . . ?
C61B C60B C59B 120.0 . . ?
C61B C60B H60B 120.0 . . ?
C59B C60B H60B 120.0 . . ?
C60B C61B C62B 120.0 . . ?
C60B C61B H61B 120.0 . . ?
C62B C61B H61B 120.0 . . ?
C63B C62B C61B 120.0 . . ?
C63B C62B H62B 120.0 . . ?
C61B C62B H62B 120.0 . . ?
C62B C63B N9B 120.0 . . ?
C62B C63B H63B 120.0 . . ?
N9B C63B H63B 120.0 . . ?

loop_
_geom_bond_atom_site_label_1
_geom_bond_atom_site_label_2
_geom_bond_distance
_geom_bond_site_symmetry_2
_geom_bond_publ_flag
Hg1 Te4 2.7396(7) . ?
Hg1 Te1 2.8194(7) . ?
Hg1 Te2 2.8752(7) . ?
Hg1 Te3 2.8958(8) . ?
Hg1 Lu2 3.5682(6) . ?
Hg1 Lu3 3.5985(6) . ?
Hg1 Lu1 3.6016(6) . ?
Lu1 N1 2.414(7) . ?
Lu1 N2 2.476(7) . ?
Lu1 Te1 2.9645(7) . ?
Lu1 Te2 2.9884(7) . ?
Lu1 Te5 3.0011(7) . ?
Lu1 Te6 3.0233(8) . ?
Lu2 N3 2.434(8) . ?
Lu2 N4 2.455(8) . ?
Lu2 Te2 2.9766(8) . ?
Lu2 Te3 2.9977(8) . ?
Lu2 Te5 3.0051(7) . ?
Lu2 Te7 3.0392(9) . ?
Lu3 N7 2.436(7) . ?
Lu3 N5 2.443(8) . ?
Lu3 N6 2.450(8) . ?
Lu3 Te3 2.9698(7) . ?
Lu3 Te5 2.9745(7) . ?
Lu3 Te1 2.9884(7) . ?
Te4 C1 2.121(10) . ?
Te6 C7 2.119(10) . ?
Te7 C13B 2.124(7) . ?
Te7 C13A 2.135(7) . ?
C1 C6 1.413(14) . ?
C1 C2 1.416(14) . ?
C2 C3 1.347(15) . ?
C2 H2 0.9500 . ?
C3 C4 1.345(16) . ?
C3 H3 0.9500 . ?
C4 C5 1.406(15) . ?
C4 H4 0.9500 . ?
C5 C6 1.358(14) . ?
C5 H5 0.9500 . ?
C6 H6 0.9500 . ?
C7 C12 1.379(13) . ?
C7 C8 1.393(14) . ?
C8 C9 1.425(15) . ?
C8 H8 0.9500 . ?
C9 C10 1.354(16) . ?
C9 H9 0.9500 . ?
C10 C11 1.369(15) . ?
C10 H10 0.9500 . ?
C11 C12 1.375(13) . ?
C11 H11 0.9500 . ?
C12 H12 0.9500 . ?
C13A C14A 1.3900 . ?
C13A C18A 1.3900 . ?
C14A C15A 1.3900 . ?
C14A H14A 0.9500 . ?
C15A C16A 1.3900 . ?
C15A H15A 0.9500 . ?
C16A C17A 1.3900 . ?
C16A H16A 0.9500 . ?
C17A C18A 1.3900 . ?
C17A H17A 0.9500 . ?
C18A H18A 0.9500 . ?
C13B C14B 1.3900 . ?
C13B C18B 1.3900 . ?
C14B C15B 1.3900 . ?
C14B H14B 0.9500 . ?
C15B C16B 1.3900 . ?
C15B H15B 0.9500 . ?
C16B C17B 1.3900 . ?
C16B H16B 0.9500 . ?
C17B C18B 1.3900 . ?
C17B H17B 0.9500 . ?
C18B H18B 0.9500 . ?
N1 C23 1.347(12) . ?
N1 C19 1.370(12) . ?
C19 C20 1.354(13) . ?
C19 H19 0.9500 . ?
C20 C21 1.404(14) . ?
C20 H20 0.9500 . ?
C21 C22 1.383(13) . ?
C21 H21 0.9500 . ?
C22 C23 1.371(12) . ?
C22 H22 0.9500 . ?
C23 H23 0.9500 . ?
N2 C24 1.339(12) . ?
N2 C28 1.340(11) . ?
C24 C25 1.370(13) . ?
C24 H24 0.9500 . ?
C25 C26 1.357(14) . ?
C25 H25 0.9500 . ?
C26 C27 1.394(13) . ?
C26 H26 0.9500 . ?
C27 C28 1.381(12) . ?
C27 H27 0.9500 . ?
C28 H28 0.9500 . ?
N3 C33 1.324(12) . ?
N3 C29 1.348(12) . ?
C29 C30 1.361(14) . ?
C29 H29 0.9500 . ?
C30 C31 1.367(14) . ?
C30 H30 0.9500 . ?
C31 C32 1.375(15) . ?
C31 H31 0.9500 . ?
C32 C33 1.390(14) . ?
C32 H32 0.9500 . ?
C33 H33 0.9500 . ?
N4 C34 1.337(13) . ?
N4 C38 1.343(13) . ?
C34 C35 1.358(14) . ?
C34 H34 0.9500 . ?
C35 C36 1.359(16) . ?
C35 H35 0.9500 . ?
C36 C37 1.339(16) . ?
C36 H36 0.9500 . ?
C37 C38 1.387(15) . ?
C37 H37 0.9500 . ?
C38 H38 0.9500 . ?
N5 C43 1.316(11) . ?
N5 C39 1.327(12) . ?
C39 C40 1.407(14) . ?
C39 H39 0.9500 . ?
C40 C41 1.390(15) . ?
C40 H40 0.9500 . ?
C41 C42 1.361(15) . ?
C41 H41 0.9500 . ?
C42 C43 1.384(15) . ?
C42 H42 0.9500 . ?
C43 H43 0.9500 . ?
N6 C44 1.332(13) . ?
N6 C48 1.369(13) . ?
C44 C45 1.405(15) . ?
C44 H44 0.9500 . ?
C45 C46 1.340(16) . ?
C45 H45 0.9500 . ?
C46 C47 1.372(16) . ?
C46 H46 0.9500 . ?
C47 C48 1.384(14) . ?
C47 H47 0.9500 . ?
C48 H48 0.9500 . ?
N7 C53 1.324(12) . ?
N7 C49 1.364(11) . ?
C49 C50 1.361(13) . ?
C49 H49 0.9500 . ?
C50 C51 1.400(15) . ?
C50 H50 0.9500 . ?
C51 C52 1.340(14) . ?
C51 H51 0.9500 . ?
C52 C53 1.388(13) . ?
C52 H52 0.9500 . ?
C53 H53 0.9500 . ?
N8 C54 1.28(3) . ?
N8 C58 1.40(3) . ?
C54 C55 1.38(3) . ?
C54 H54 0.9500 . ?
C55 C56 1.38(3) . ?
C55 H55 0.9500 . ?
C56 C57 1.37(3) . ?
C56 H56 0.9500 . ?
C57 C58 1.30(3) . ?
C57 H57 0.9500 . ?
C58 H58 0.9500 . ?
N9A C59A 1.3900 . ?
N9A C63A 1.3900 . ?
C59A C60A 1.3900 . ?
C59A H59A 0.9500 . ?
C60A C61A 1.3900 . ?
C60A H60A 0.9500 . ?
C61A C62A 1.3900 . ?
C61A H61A 0.9500 . ?
C62A C63A 1.3900 . ?
C62A H62A 0.9500 . ?
C63A H63A 0.9500 . ?
N9B C59B 1.3900 . ?
N9B C63B 1.3900 . ?
C59B C60B 1.3900 . ?
C59B H59B 0.9500 . ?
C60B C61B 1.3900 . ?
C60B H60B 0.9500 . ?
C61B C62B 1.3900 . ?
C61B H61B 0.9500 . ?
C62B C63B 1.3900 . ?
C62B H62B 0.9500 . ?
C63B H63B 0.9500 . ?

loop_
_geom_torsion_atom_site_label_1
_geom_torsion_atom_site_label_2
_geom_torsion_atom_site_label_3
_geom_torsion_atom_site_label_4
_geom_torsion
_geom_torsion_site_symmetry_1
_geom_torsion_site_symmetry_2
_geom_torsion_site_symmetry_3
_geom_torsion_site_symmetry_4
_geom_torsion_publ_flag
Te4 Hg1 Lu1 N1 83.2(3) . . . . ?
Te1 Hg1 Lu1 N1 176.9(3) . . . . ?
Te2 Hg1 Lu1 N1 11.1(3) . . . . ?
Te3 Hg1 Lu1 N1 -87.2(3) . . . . ?
Lu2 Hg1 Lu1 N1 -46.7(3) . . . . ?
Lu3 Hg1 Lu1 N1 -123.0(3) . . . . ?
Te4 Hg1 Lu1 N2 -111.8(3) . . . . ?
Te1 Hg1 Lu1 N2 -18.0(2) . . . . ?
Te2 Hg1 Lu1 N2 176.2(2) . . . . ?
Te3 Hg1 Lu1 N2 77.9(2) . . . . ?
Lu2 Hg1 Lu1 N2 118.3(2) . . . . ?
Lu3 Hg1 Lu1 N2 42.1(2) . . . . ?
Te4 Hg1 Lu1 Te1 -93.73(4) . . . . ?
Te2 Hg1 Lu1 Te1 -165.79(3) . . . . ?
Te3 Hg1 Lu1 Te1 95.92(2) . . . . ?
Lu2 Hg1 Lu1 Te1 136.35(2) . . . . ?
Lu3 Hg1 Lu1 Te1 60.106(17) . . . . ?
Te4 Hg1 Lu1 Te2 72.06(4) . . . . ?
Te1 Hg1 Lu1 Te2 165.79(3) . . . . ?
Te3 Hg1 Lu1 Te2 -98.29(2) . . . . ?
Lu2 Hg1 Lu1 Te2 -57.858(18) . . . . ?
Lu3 Hg1 Lu1 Te2 -134.10(2) . . . . ?
Te4 Hg1 Lu1 Te5 166.33(4) . . . . ?
Te1 Hg1 Lu1 Te5 -99.94(2) . . . . ?
Te2 Hg1 Lu1 Te5 94.27(2) . . . . ?
Te3 Hg1 Lu1 Te5 -4.02(2) . . . . ?
Lu2 Hg1 Lu1 Te5 36.410(14) . . . . ?
Lu3 Hg1 Lu1 Te5 -39.833(14) . . . . ?
Te4 Hg1 Lu1 Te6 -15.77(4) . . . . ?
Te1 Hg1 Lu1 Te6 77.97(2) . . . . ?
Te2 Hg1 Lu1 Te6 -87.83(2) . . . . ?
Te3 Hg1 Lu1 Te6 173.885(19) . . . . ?
Lu2 Hg1 Lu1 Te6 -145.683(16) . . . . ?
Lu3 Hg1 Lu1 Te6 138.073(17) . . . . ?
Te4 Hg1 Lu2 N3 -100.5(3) . . . . ?
Te1 Hg1 Lu2 N3 85.2(3) . . . . ?
Te2 Hg1 Lu2 N3 -8.9(3) . . . . ?
Te3 Hg1 Lu2 N3 179.3(3) . . . . ?
Lu3 Hg1 Lu2 N3 121.7(3) . . . . ?
Lu1 Hg1 Lu2 N3 48.8(3) . . . . ?
Te4 Hg1 Lu2 N4 -5.95(19) . . . . ?
Te1 Hg1 Lu2 N4 179.82(19) . . . . ?
Te2 Hg1 Lu2 N4 85.69(19) . . . . ?
Te3 Hg1 Lu2 N4 -86.10(19) . . . . ?
Lu3 Hg1 Lu2 N4 -143.71(19) . . . . ?
Lu1 Hg1 Lu2 N4 143.33(19) . . . . ?
Te4 Hg1 Lu2 Te2 -91.64(3) . . . . ?
Te1 Hg1 Lu2 Te2 94.13(2) . . . . ?
Te3 Hg1 Lu2 Te2 -171.79(2) . . . . ?
Lu3 Hg1 Lu2 Te2 130.605(18) . . . . ?
Lu1 Hg1 Lu2 Te2 57.638(16) . . . . ?
Te4 Hg1 Lu2 Te3 80.15(3) . . . . ?
Te1 Hg1 Lu2 Te3 -94.08(2) . . . . ?
Te2 Hg1 Lu2 Te3 171.79(2) . . . . ?
Lu3 Hg1 Lu2 Te3 -57.601(16) . . . . ?
Lu1 Hg1 Lu2 Te3 -130.568(17) . . . . ?
Te4 Hg1 Lu2 Te5 174.40(2) . . . . ?
Te1 Hg1 Lu2 Te5 0.17(2) . . . . ?
Te2 Hg1 Lu2 Te5 -93.96(2) . . . . ?
Te3 Hg1 Lu2 Te5 94.25(2) . . . . ?
Lu3 Hg1 Lu2 Te5 36.648(14) . . . . ?
Lu1 Hg1 Lu2 Te5 -36.319(14) . . . . ?
Te4 Hg1 Lu2 Te7 81.65(4) . . . . ?
Te1 Hg1 Lu2 Te7 -92.59(3) . . . . ?
Te2 Hg1 Lu2 Te7 173.29(3) . . . . ?
Te3 Hg1 Lu2 Te7 1.49(3) . . . . ?
Lu3 Hg1 Lu2 Te7 -56.11(3) . . . . ?
Lu1 Hg1 Lu2 Te7 -129.08(3) . . . . ?
Te4 Hg1 Lu3 N7 120.0(3) . . . . ?
Te1 Hg1 Lu3 N7 20.6(3) . . . . ?
Te2 Hg1 Lu3 N7 -76.1(3) . . . . ?
Te3 Hg1 Lu3 N7 -174.8(3) . . . . ?
Lu2 Hg1 Lu3 N7 -116.1(3) . . . . ?
Lu1 Hg1 Lu3 N7 -38.8(3) . . . . ?
Te4 Hg1 Lu3 N5 -70.6(3) . . . . ?
Te1 Hg1 Lu3 N5 -170.0(3) . . . . ?
Te2 Hg1 Lu3 N5 93.3(3) . . . . ?
Te3 Hg1 Lu3 N5 -5.5(3) . . . . ?
Lu2 Hg1 Lu3 N5 53.3(3) . . . . ?
Lu1 Hg1 Lu3 N5 130.6(3) . . . . ?
Te4 Hg1 Lu3 N6 21.7(2) . . . . ?
Te1 Hg1 Lu3 N6 -77.6(2) . . . . ?
Te2 Hg1 Lu3 N6 -174.4(2) . . . . ?
Te3 Hg1 Lu3 N6 86.9(2) . . . . ?
Lu2 Hg1 Lu3 N6 145.6(2) . . . . ?
Lu1 Hg1 Lu3 N6 -137.0(2) . . . . ?
Te4 Hg1 Lu3 Te3 -65.19(3) . . . . ?
Te1 Hg1 Lu3 Te3 -164.52(2) . . . . ?
Te2 Hg1 Lu3 Te3 98.73(2) . . . . ?
Lu2 Hg1 Lu3 Te3 58.739(18) . . . . ?
Lu1 Hg1 Lu3 Te3 136.063(19) . . . . ?
Te4 Hg1 Lu3 Te5 -161.02(3) . . . . ?
Te1 Hg1 Lu3 Te5 99.65(2) . . . . ?
Te2 Hg1 Lu3 Te5 2.90(2) . . . . ?
Te3 Hg1 Lu3 Te5 -95.83(2) . . . . ?
Lu2 Hg1 Lu3 Te5 -37.094(15) . . . . ?
Lu1 Hg1 Lu3 Te5 40.230(15) . . . . ?
Te4 Hg1 Lu3 Te1 99.33(4) . . . . ?
Te2 Hg1 Lu3 Te1 -96.75(2) . . . . ?
Te3 Hg1 Lu3 Te1 164.52(2) . . . . ?
Lu2 Hg1 Lu3 Te1 -136.745(19) . . . . ?
Lu1 Hg1 Lu3 Te1 -59.421(17) . . . . ?
Te4 Hg1 Te1 Lu1 140.69(2) . . . . ?
Te2 Hg1 Te1 Lu1 11.83(2) . . . . ?
Te3 Hg1 Te1 Lu1 -101.756(19) . . . . ?
Lu2 Hg1 Te1 Lu1 -44.806(19) . . . . ?
Lu3 Hg1 Te1 Lu1 -88.953(16) . . . . ?
Te4 Hg1 Te1 Lu3 -130.36(2) . . . . ?
Te2 Hg1 Te1 Lu3 100.78(2) . . . . ?
Te3 Hg1 Te1 Lu3 -12.80(2) . . . . ?
Lu2 Hg1 Te1 Lu3 44.147(18) . . . . ?
Lu1 Hg1 Te1 Lu3 88.953(16) . . . . ?
N1 Lu1 Te1 Hg1 -172.8(7) . . . . ?
N2 Lu1 Te1 Hg1 167.28(18) . . . . ?
Te2 Lu1 Te1 Hg1 -11.10(2) . . . . ?
Te5 Lu1 Te1 Hg1 79.549(19) . . . . ?
Te6 Lu1 Te1 Hg1 -103.61(2) . . . . ?
N1 Lu1 Te1 Lu3 110.1(7) . . . . ?
N2 Lu1 Te1 Lu3 90.22(18) . . . . ?
Te2 Lu1 Te1 Lu3 -88.17(2) . . . . ?
Te5 Lu1 Te1 Lu3 2.481(18) . . . . ?
Te6 Lu1 Te1 Lu3 179.319(18) . . . . ?
Hg1 Lu1 Te1 Lu3 -77.068(18) . . . . ?
N7 Lu3 Te1 Hg1 -166.43(17) . . . . ?
N5 Lu3 Te1 Hg1 153.2(8) . . . . ?
N6 Lu3 Te1 Hg1 104.34(18) . . . . ?
Te3 Lu3 Te1 Hg1 12.188(19) . . . . ?
Te5 Lu3 Te1 Hg1 -80.063(18) . . . . ?
N7 Lu3 Te1 Lu1 -88.87(17) . . . . ?
N5 Lu3 Te1 Lu1 -129.2(8) . . . . ?
N6 Lu3 Te1 Lu1 -178.10(18) . . . . ?
Te3 Lu3 Te1 Lu1 89.747(19) . . . . ?
Te5 Lu3 Te1 Lu1 -2.503(18) . . . . ?
Hg1 Lu3 Te1 Lu1 77.559(16) . . . . ?
Te4 Hg1 Te2 Lu2 119.81(2) . . . . ?
Te1 Hg1 Te2 Lu2 -105.36(2) . . . . ?
Te3 Hg1 Te2 Lu2 6.954(19) . . . . ?
Lu3 Hg1 Te2 Lu2 -48.957(17) . . . . ?
Lu1 Hg1 Te2 Lu2 -93.562(18) . . . . ?
Te4 Hg1 Te2 Lu1 -146.63(2) . . . . ?
Te1 Hg1 Te2 Lu1 -11.80(2) . . . . ?
Te3 Hg1 Te2 Lu1 100.52(2) . . . . ?
Lu2 Hg1 Te2 Lu1 93.562(18) . . . . ?
Lu3 Hg1 Te2 Lu1 44.605(18) . . . . ?
N3 Lu2 Te2 Hg1 174.11(18) . . . . ?
N4 Lu2 Te2 Hg1 -92.94(19) . . . . ?
Te3 Lu2 Te2 Hg1 -6.558(18) . . . . ?
Te5 Lu2 Te2 Hg1 83.850(18) . . . . ?
Te7 Lu2 Te2 Hg1 -150.02(14) . . . . ?
N3 Lu2 Te2 Lu1 98.78(18) . . . . ?
N4 Lu2 Te2 Lu1 -168.28(19) . . . . ?
Te3 Lu2 Te2 Lu1 -81.89(2) . . . . ?
Te5 Lu2 Te2 Lu1 8.514(19) . . . . ?
Te7 Lu2 Te2 Lu1 134.64(14) . . . . ?
Hg1 Lu2 Te2 Lu1 -75.336(16) . . . . ?
N1 Lu1 Te2 Hg1 -173.56(19) . . . . ?
N2 Lu1 Te2 Hg1 -153.7(16) . . . . ?
Te1 Lu1 Te2 Hg1 10.937(19) . . . . ?
Te5 Lu1 Te2 Hg1 -83.240(18) . . . . ?
Te6 Lu1 Te2 Hg1 97.27(2) . . . . ?
N1 Lu1 Te2 Lu2 -98.84(19) . . . . ?
N2 Lu1 Te2 Lu2 -79.0(16) . . . . ?
Te1 Lu1 Te2 Lu2 85.65(2) . . . . ?
Te5 Lu1 Te2 Lu2 -8.526(19) . . . . ?
Te6 Lu1 Te2 Lu2 171.987(19) . . . . ?
Hg1 Lu1 Te2 Lu2 74.714(17) . . . . ?
Te4 Hg1 Te3 Lu3 142.36(2) . . . . ?
Te1 Hg1 Te3 Lu3 12.93(2) . . . . ?
Te2 Hg1 Te3 Lu3 -99.466(19) . . . . ?
Lu2 Hg1 Te3 Lu3 -92.541(16) . . . . ?
Lu1 Hg1 Te3 Lu3 -42.961(17) . . . . ?
Te4 Hg1 Te3 Lu2 -125.10(2) . . . . ?
Te1 Hg1 Te3 Lu2 105.472(19) . . . . ?
Te2 Hg1 Te3 Lu2 -6.925(19) . . . . ?
Lu3 Hg1 Te3 Lu2 92.541(16) . . . . ?
Lu1 Hg1 Te3 Lu2 49.580(16) . . . . ?
N7 Lu3 Te3 Hg1 160.3(10) . . . . ?
N5 Lu3 Te3 Hg1 176.66(19) . . . . ?
N6 Lu3 Te3 Hg1 -98.4(2) . . . . ?
Te5 Lu3 Te3 Hg1 82.596(18) . . . . ?
Te1 Lu3 Te3 Hg1 -11.905(18) . . . . ?
N7 Lu3 Te3 Lu2 85.9(10) . . . . ?
N5 Lu3 Te3 Lu2 102.29(19) . . . . ?
N6 Lu3 Te3 Lu2 -172.7(2) . . . . ?
Te5 Lu3 Te3 Lu2 8.234(19) . . . . ?
Te1 Lu3 Te3 Lu2 -86.27(2) . . . . ?
Hg1 Lu3 Te3 Lu2 -74.362(16) . . . . ?
N3 Lu2 Te3 Hg1 -177.4(11) . . . . ?
N4 Lu2 Te3 Hg1 92.7(2) . . . . ?
Te2 Lu2 Te3 Hg1 6.530(18) . . . . ?
Te5 Lu2 Te3 Hg1 -83.669(19) . . . . ?
Te7 Lu2 Te3 Hg1 -178.97(2) . . . . ?
N3 Lu2 Te3 Lu3 -101.9(11) . . . . ?
N4 Lu2 Te3 Lu3 168.2(2) . . . . ?
Te2 Lu2 Te3 Lu3 82.05(2) . . . . ?
Te5 Lu2 Te3 Lu3 -8.147(19) . . . . ?
Te7 Lu2 Te3 Lu3 -103.45(2) . . . . ?
Hg1 Lu2 Te3 Lu3 75.522(18) . . . . ?
Te1 Hg1 Te4 C1 -62.2(3) . . . . ?
Te2 Hg1 Te4 C1 64.1(3) . . . . ?
Te3 Hg1 Te4 C1 179.3(3) . . . . ?
Lu2 Hg1 Te4 C1 124.1(3) . . . . ?
Lu3 Hg1 Te4 C1 -132.4(3) . . . . ?
Lu1 Hg1 Te4 C1 8.7(3) . . . . ?
N7 Lu3 Te5 Lu1 92.70(18) . . . . ?
N5 Lu3 Te5 Lu1 171.51(19) . . . . ?
N6 Lu3 Te5 Lu1 96(3) . . . . ?
Te3 Lu3 Te5 Lu1 -97.27(2) . . . . ?
Te1 Lu3 Te5 Lu1 2.474(17) . . . . ?
Hg1 Lu3 Te5 Lu1 -46.386(15) . . . . ?
N7 Lu3 Te5 Lu2 -178.24(18) . . . . ?
N5 Lu3 Te5 Lu2 -99.43(19) . . . . ?
N6 Lu3 Te5 Lu2 -175(3) . . . . ?
Te3 Lu3 Te5 Lu2 -8.214(19) . . . . ?
Te1 Lu3 Te5 Lu2 91.53(2) . . . . ?
Hg1 Lu3 Te5 Lu2 42.675(15) . . . . ?
N1 Lu1 Te5 Lu3 -168.76(18) . . . . ?
N2 Lu1 Te5 Lu3 -88.89(17) . . . . ?
Te1 Lu1 Te5 Lu3 -2.494(18) . . . . ?
Te2 Lu1 Te5 Lu3 96.878(18) . . . . ?
Te6 Lu1 Te5 Lu3 -92.5(4) . . . . ?
Hg1 Lu1 Te5 Lu3 46.375(14) . . . . ?
N1 Lu1 Te5 Lu2 102.81(18) . . . . ?
N2 Lu1 Te5 Lu2 -177.32(17) . . . . ?
Te1 Lu1 Te5 Lu2 -90.926(19) . . . . ?
Te2 Lu1 Te5 Lu2 8.445(18) . . . . ?
Te6 Lu1 Te5 Lu2 179(46) . . . . ?
Hg1 Lu1 Te5 Lu2 -42.058(14) . . . . ?
N3 Lu2 Te5 Lu3 178.26(19) . . . . ?
N4 Lu2 Te5 Lu3 -48(2) . . . . ?
Te2 Lu2 Te5 Lu3 -94.096(19) . . . . ?
Te3 Lu2 Te5 Lu3 8.135(19) . . . . ?
Te7 Lu2 Te5 Lu3 93.39(2) . . . . ?
Hg1 Lu2 Te5 Lu3 -43.117(16) . . . . ?
N3 Lu2 Te5 Lu1 -96.12(19) . . . . ?
N4 Lu2 Te5 Lu1 38(2) . . . . ?
Te2 Lu2 Te5 Lu1 -8.479(18) . . . . ?
Te3 Lu2 Te5 Lu1 93.751(19) . . . . ?
Te7 Lu2 Te5 Lu1 179.00(2) . . . . ?
Hg1 Lu2 Te5 Lu1 42.500(15) . . . . ?
N1 Lu1 Te6 C7 -28.7(3) . . . . ?
N2 Lu1 Te6 C7 -108.6(3) . . . . ?
Te1 Lu1 Te6 C7 164.8(3) . . . . ?
Te2 Lu1 Te6 C7 65.6(3) . . . . ?
Te5 Lu1 Te6 C7 -105.0(5) . . . . ?
Hg1 Lu1 Te6 C7 116.4(3) . . . . ?
N3 Lu2 Te7 C13B 0.0(3) . . . . ?
N4 Lu2 Te7 C13B -92.9(3) . . . . ?
Te2 Lu2 Te7 C13B -35.9(3) . . . . ?
Te3 Lu2 Te7 C13B 179.8(3) . . . . ?
Te5 Lu2 Te7 C13B 89.8(3) . . . . ?
Hg1 Lu2 Te7 C13B 178.6(3) . . . . ?
N3 Lu2 Te7 C13A 8.2(5) . . . . ?
N4 Lu2 Te7 C13A -84.7(5) . . . . ?
Te2 Lu2 Te7 C13A -27.8(5) . . . . ?
Te3 Lu2 Te7 C13A -172.0(5) . . . . ?
Te5 Lu2 Te7 C13A 98.0(5) . . . . ?
Hg1 Lu2 Te7 C13A -173.2(5) . . . . ?
Hg1 Te4 C1 C6 -12.7(8) . . . . ?
Hg1 Te4 C1 C2 171.6(7) . . . . ?
C6 C1 C2 C3 0.4(15) . . . . ?
Te4 C1 C2 C3 176.3(8) . . . . ?
C1 C2 C3 C4 -0.6(16) . . . . ?
C2 C3 C4 C5 0.5(16) . . . . ?
C3 C4 C5 C6 -0.2(16) . . . . ?
C4 C5 C6 C1 0.1(15) . . . . ?
C2 C1 C6 C5 -0.1(14) . . . . ?
Te4 C1 C6 C5 -175.9(7) . . . . ?
Lu1 Te6 C7 C12 -25.9(8) . . . . ?
Lu1 Te6 C7 C8 155.1(7) . . . . ?
C12 C7 C8 C9 -4.3(15) . . . . ?
Te6 C7 C8 C9 174.8(8) . . . . ?
C7 C8 C9 C10 5.0(16) . . . . ?
C8 C9 C10 C11 -1.3(17) . . . . ?
C9 C10 C11 C12 -2.8(17) . . . . ?
C10 C11 C12 C7 3.5(15) . . . . ?
C8 C7 C12 C11 0.1(14) . . . . ?
Te6 C7 C12 C11 -178.9(7) . . . . ?
C13B Te7 C13A C14A -69(4) . . . . ?
Lu2 Te7 C13A C14A -145.1(8) . . . . ?
C13B Te7 C13A C18A 109(5) . . . . ?
Lu2 Te7 C13A C18A 33.5(10) . . . . ?
C18A C13A C14A C15A 0.0 . . . . ?
Te7 C13A C14A C15A 178.6(12) . . . . ?
C13A C14A C15A C16A 0.0 . . . . ?
C14A C15A C16A C17A 0.0 . . . . ?
C15A C16A C17A C18A 0.0 . . . . ?
C16A C17A C18A C13A 0.0 . . . . ?
C14A C13A C18A C17A 0.0 . . . . ?
Te7 C13A C18A C17A -178.6(12) . . . . ?
C13A Te7 C13B C14B 151(5) . . . . ?
Lu2 Te7 C13B C14B -101.5(9) . . . . ?
C13A Te7 C13B C18B -38(4) . . . . ?
Lu2 Te7 C13B C18B 70.0(9) . . . . ?
C18B C13B C14B C15B 0.0 . . . . ?
Te7 C13B C14B C15B 171.5(12) . . . . ?
C13B C14B C15B C16B 0.0 . . . . ?
C14B C15B C16B C17B 0.0 . . . . ?
C15B C16B C17B C18B 0.0 . . . . ?
C16B C17B C18B C13B 0.0 . . . . ?
C14B C13B C18B C17B 0.0 . . . . ?
Te7 C13B C18B C17B -171.4(12) . . . . ?
N2 Lu1 N1 C23 -138.4(7) . . . . ?
Te1 Lu1 N1 C23 -158.6(6) . . . . ?
Te2 Lu1 N1 C23 39.5(7) . . . . ?
Te5 Lu1 N1 C23 -50.5(6) . . . . ?
Te6 Lu1 N1 C23 132.5(6) . . . . ?
Hg1 Lu1 N1 C23 30.8(8) . . . . ?
N2 Lu1 N1 C19 50.6(7) . . . . ?
Te1 Lu1 N1 C19 30.4(12) . . . . ?
Te2 Lu1 N1 C19 -131.5(6) . . . . ?
Te5 Lu1 N1 C19 138.5(6) . . . . ?
Te6 Lu1 N1 C19 -38.5(6) . . . . ?
Hg1 Lu1 N1 C19 -140.1(6) . . . . ?
C23 N1 C19 C20 -0.7(13) . . . . ?
Lu1 N1 C19 C20 170.5(7) . . . . ?
N1 C19 C20 C21 0.1(14) . . . . ?
C19 C20 C21 C22 1.4(14) . . . . ?
C20 C21 C22 C23 -2.2(14) . . . . ?
C19 N1 C23 C22 -0.2(13) . . . . ?
Lu1 N1 C23 C22 -171.7(7) . . . . ?
C21 C22 C23 N1 1.7(15) . . . . ?
N1 Lu1 N2 C24 55.4(7) . . . . ?
Te1 Lu1 N2 C24 -129.5(7) . . . . ?
Te2 Lu1 N2 C24 35(2) . . . . ?
Te5 Lu1 N2 C24 -35.3(7) . . . . ?
Te6 Lu1 N2 C24 144.5(7) . . . . ?
Hg1 Lu1 N2 C24 -115.9(7) . . . . ?
N1 Lu1 N2 C28 -126.6(7) . . . . ?
Te1 Lu1 N2 C28 48.4(6) . . . . ?
Te2 Lu1 N2 C28 -146.7(13) . . . . ?
Te5 Lu1 N2 C28 142.7(7) . . . . ?
Te6 Lu1 N2 C28 -37.5(6) . . . . ?
Hg1 Lu1 N2 C28 62.1(7) . . . . ?
C28 N2 C24 C25 -1.5(15) . . . . ?
Lu1 N2 C24 C25 176.6(8) . . . . ?
N2 C24 C25 C26 1.8(17) . . . . ?
C24 C25 C26 C27 -1.1(16) . . . . ?
C25 C26 C27 C28 0.3(15) . . . . ?
C24 N2 C28 C27 0.6(13) . . . . ?
Lu1 N2 C28 C27 -177.4(7) . . . . ?
C26 C27 C28 N2 -0.1(14) . . . . ?
N4 Lu2 N3 C33 -39.8(8) . . . . ?
Te2 Lu2 N3 C33 46.9(7) . . . . ?
Te3 Lu2 N3 C33 -129.3(10) . . . . ?
Te5 Lu2 N3 C33 137.0(7) . . . . ?
Te7 Lu2 N3 C33 -127.7(8) . . . . ?
Hg1 Lu2 N3 C33 53.8(9) . . . . ?
N4 Lu2 N3 C29 144.8(8) . . . . ?
Te2 Lu2 N3 C29 -128.5(8) . . . . ?
Te3 Lu2 N3 C29 55.3(15) . . . . ?
Te5 Lu2 N3 C29 -38.4(7) . . . . ?
Te7 Lu2 N3 C29 56.9(7) . . . . ?
Hg1 Lu2 N3 C29 -121.6(7) . . . . ?
C33 N3 C29 C30 -0.7(15) . . . . ?
Lu2 N3 C29 C30 174.9(8) . . . . ?
N3 C29 C30 C31 -1.2(17) . . . . ?
C29 C30 C31 C32 2.7(17) . . . . ?
C30 C31 C32 C33 -2.4(17) . . . . ?
C29 N3 C33 C32 1.1(16) . . . . ?
Lu2 N3 C33 C32 -174.5(8) . . . . ?
C31 C32 C33 N3 0.4(17) . . . . ?
N3 Lu2 N4 C34 133.5(8) . . . . ?
Te2 Lu2 N4 C34 46.1(8) . . . . ?
Te3 Lu2 N4 C34 -56.4(8) . . . . ?
Te5 Lu2 N4 C34 0(3) . . . . ?
Te7 Lu2 N4 C34 -141.7(8) . . . . ?
Hg1 Lu2 N4 C34 -5.0(8) . . . . ?
N3 Lu2 N4 C38 -56.5(8) . . . . ?
Te2 Lu2 N4 C38 -144.0(8) . . . . ?
Te3 Lu2 N4 C38 113.6(8) . . . . ?
Te5 Lu2 N4 C38 170(2) . . . . ?
Te7 Lu2 N4 C38 28.2(8) . . . . ?
Hg1 Lu2 N4 C38 164.9(8) . . . . ?
C38 N4 C34 C35 -4.0(16) . . . . ?
Lu2 N4 C34 C35 166.5(8) . . . . ?
N4 C34 C35 C36 2.3(18) . . . . ?
C34 C35 C36 C37 -0.1(18) . . . . ?
C35 C36 C37 C38 -0.1(19) . . . . ?
C34 N4 C38 C37 3.7(16) . . . . ?
Lu2 N4 C38 C37 -166.5(9) . . . . ?
C36 C37 C38 N4 -1.7(19) . . . . ?
N7 Lu3 N5 C43 -46.1(9) . . . . ?
N6 Lu3 N5 C43 44.1(9) . . . . ?
Te3 Lu3 N5 C43 136.8(9) . . . . ?
Te5 Lu3 N5 C43 -131.6(9) . . . . ?
Te1 Lu3 N5 C43 -4.9(15) . . . . ?
Hg1 Lu3 N5 C43 141.1(7) . . . . ?
N7 Lu3 N5 C39 126.4(7) . . . . ?
N6 Lu3 N5 C39 -143.4(7) . . . . ?
Te3 Lu3 N5 C39 -50.7(7) . . . . ?
Te5 Lu3 N5 C39 40.9(7) . . . . ?
Te1 Lu3 N5 C39 167.7(6) . . . . ?
Hg1 Lu3 N5 C39 -46.4(8) . . . . ?
C43 N5 C39 C40 -0.3(15) . . . . ?
Lu3 N5 C39 C40 -173.7(8) . . . . ?
N5 C39 C40 C41 0.3(17) . . . . ?
C39 C40 C41 C42 0.7(19) . . . . ?
C40 C41 C42 C43 -1.7(19) . . . . ?
C39 N5 C43 C42 -0.8(16) . . . . ?
Lu3 N5 C43 C42 171.5(8) . . . . ?
C41 C42 C43 N5 1.9(18) . . . . ?
N7 Lu3 N6 C44 122.6(7) . . . . ?
N5 Lu3 N6 C44 43.5(7) . . . . ?
Te3 Lu3 N6 C44 -47.4(7) . . . . ?
Te5 Lu3 N6 C44 120(3) . . . . ?
Te1 Lu3 N6 C44 -146.8(7) . . . . ?
Hg1 Lu3 N6 C44 -98.6(7) . . . . ?
N7 Lu3 N6 C48 -62.6(7) . . . . ?
N5 Lu3 N6 C48 -141.7(7) . . . . ?
Te3 Lu3 N6 C48 127.4(7) . . . . ?
Te5 Lu3 N6 C48 -66(3) . . . . ?
Te1 Lu3 N6 C48 27.9(7) . . . . ?
Hg1 Lu3 N6 C48 76.2(7) . . . . ?
C48 N6 C44 C45 -2.0(14) . . . . ?
Lu3 N6 C44 C45 173.1(7) . . . . ?
N6 C44 C45 C46 0.8(16) . . . . ?
C44 C45 C46 C47 0.7(16) . . . . ?
C45 C46 C47 C48 -1.0(15) . . . . ?
C44 N6 C48 C47 1.8(13) . . . . ?
Lu3 N6 C48 C47 -172.9(7) . . . . ?
C46 C47 C48 N6 -0.2(15) . . . . ?
N5 Lu3 N7 C53 142.3(7) . . . . ?
N6 Lu3 N7 C53 57.3(7) . . . . ?
Te3 Lu3 N7 C53 159.0(7) . . . . ?
Te5 Lu3 N7 C53 -122.9(7) . . . . ?
Te1 Lu3 N7 C53 -28.8(7) . . . . ?
Hg1 Lu3 N7 C53 -44.3(8) . . . . ?
N5 Lu3 N7 C49 -41.6(7) . . . . ?
N6 Lu3 N7 C49 -126.6(7) . . . . ?
Te3 Lu3 N7 C49 -24.9(15) . . . . ?
Te5 Lu3 N7 C49 53.2(7) . . . . ?
Te1 Lu3 N7 C49 147.4(7) . . . . ?
Hg1 Lu3 N7 C49 131.8(6) . . . . ?
C53 N7 C49 C50 -2.0(14) . . . . ?
Lu3 N7 C49 C50 -178.3(8) . . . . ?
N7 C49 C50 C51 1.3(16) . . . . ?
C49 C50 C51 C52 -0.3(16) . . . . ?
C50 C51 C52 C53 0.0(16) . . . . ?
C49 N7 C53 C52 1.7(14) . . . . ?
Lu3 N7 C53 C52 178.0(7) . . . . ?
C51 C52 C53 N7 -0.7(16) . . . . ?
C58 N8 C54 C55 -3(4) . . . . ?
N8 C54 C55 C56 1(4) . . . . ?
C54 C55 C56 C57 -1(4) . . . . ?
C55 C56 C57 C58 3(4) . . . . ?
C56 C57 C58 N8 -6(4) . . . . ?
C54 N8 C58 C57 6(4) . . . . ?
C63A N9A C59A C60A 0.0 . . . . ?
N9A C59A C60A C61A 0.0 . . . . ?
C59A C60A C61A C62A 0.0 . . . . ?
C60A C61A C62A C63A 0.0 . . . . ?
C61A C62A C63A N9A 0.0 . . . . ?
C59A N9A C63A C62A 0.0 . . . . ?
C63B N9B C59B C60B 0.0 . . . . ?
N9B C59B C60B C61B 0.0 . . . . ?
C59B C60B C61B C62B 0.0 . . . . ?
C60B C61B C62B C63B 0.0 . . . . ?
C61B C62B C63B N9B 0.0 . . . . ?
C59B N9B C63B C62B 0.0 . . . . ?
